data_7029049
loop_
_publ_author_name
'Su, Jia-Hong'
'Lee, Gene-Hsiang'
'Peng, Shie-Ming'
'Chiu, Ching-Wen'

_publ_section_title
;
 A spiroborate-based anionic bis-N-heterocyclic carbene.
;
_journal_issue 8
_journal_name_full 'Dalton transactions (Cambridge, England : 2003)'
_journal_page_first 3059
_journal_page_last 3062
_journal_paper_doi 10.1039/c3dt52131a
_journal_volume 43
_journal_year 2014
_chemical_formula_sum 'C25 H29 Br N2 O3'
_chemical_formula_weight 485.41
_chemical_name_systematic
; 
 ? 
;
_space_group_IT_number 56
_symmetry_cell_setting orthorhombic
_symmetry_space_group_name_Hall '-P 2ab 2ac'
_symmetry_space_group_name_H-M 'P c c n'
_atom_sites_solution_hydrogens geom
_atom_sites_solution_primary direct
_atom_sites_solution_secondary difmap
_audit_creation_method SHELXL-97
_cell_angle_alpha 90.00
_cell_angle_beta 90.00
_cell_angle_gamma 90.00
_cell_formula_units_Z 8
_cell_length_a 18.7580(18)
_cell_length_b 15.0409(14)
_cell_length_c 17.1991(16)
_cell_measurement_reflns_used 7161
_cell_measurement_temperature 150(2)
_cell_measurement_theta_max 22.88
_cell_measurement_theta_min 2.17
_cell_volume 4852.5(8)
_computing_cell_refinement 'Bruker SAINT'
_computing_data_collection 'Bruker SMART'
_computing_data_reduction 'Bruker SAINT'
_computing_molecular_graphics 'Bruker SHELXTL'
_computing_publication_material 'Bruker SHELXTL'
_computing_structure_refinement 'SHELXL-97 (Sheldrick, 1997)'
_computing_structure_solution 'SHELXS-97 (Sheldrick, 1990)'
_diffrn_ambient_temperature 150(2)
_diffrn_measured_fraction_theta_full 1.000
_diffrn_measured_fraction_theta_max 1.000
_diffrn_measurement_device_type 'BRUKER SMART APEXCCD area detector'
_diffrn_measurement_method 'omega scans'
_diffrn_radiation_monochromator graphite
_diffrn_radiation_source 'fine-focus sealed tube'
_diffrn_radiation_type MoK\a
_diffrn_radiation_wavelength 0.71073
_diffrn_reflns_av_R_equivalents 0.0721
_diffrn_reflns_av_unetI/netI 0.0443
_diffrn_reflns_limit_h_max 23
_diffrn_reflns_limit_h_min -24
_diffrn_reflns_limit_k_max 19
_diffrn_reflns_limit_k_min -19
_diffrn_reflns_limit_l_max 22
_diffrn_reflns_limit_l_min -22
_diffrn_reflns_number 35835
_diffrn_reflns_theta_full 27.50
_diffrn_reflns_theta_max 27.50
_diffrn_reflns_theta_min 1.74
_exptl_absorpt_coefficient_mu 1.722
_exptl_absorpt_correction_T_max 0.8746
_exptl_absorpt_correction_T_min 0.4984
_exptl_absorpt_correction_type multi-scan
_exptl_absorpt_process_details 'SADABS (BRUKER, 2001)'
_exptl_crystal_colour light-brown
_exptl_crystal_density_diffrn 1.329
_exptl_crystal_density_meas ?
_exptl_crystal_density_method 'not measured'
_exptl_crystal_description plate
_exptl_crystal_F_000 2016
_exptl_crystal_size_max 0.47
_exptl_crystal_size_mid 0.45
_exptl_crystal_size_min 0.08
_refine_diff_density_max 0.535
_refine_diff_density_min -0.495
_refine_diff_density_rms 0.078
_refine_ls_extinction_method none
_refine_ls_goodness_of_fit_ref 1.028
_refine_ls_hydrogen_treatment constr
_refine_ls_matrix_type full
_refine_ls_number_parameters 287
_refine_ls_number_reflns 5580
_refine_ls_number_restraints 0
_refine_ls_restrained_S_all 1.028
_refine_ls_R_factor_all 0.0698
_refine_ls_R_factor_gt 0.0450
_refine_ls_shift/su_max 0.001
_refine_ls_shift/su_mean 0.000
_refine_ls_structure_factor_coef Fsqd
_refine_ls_weighting_details 'calc w=1/[\s^2^(Fo^2^)+(0.0585P)^2^+3.7123P] where P=(Fo^2^+2Fc^2^)/3'
_refine_ls_weighting_scheme calc
_refine_ls_wR_factor_gt 0.1093
_refine_ls_wR_factor_ref 0.1237
_reflns_number_gt 4057
_reflns_number_total 5580
_reflns_threshold_expression >2sigma(I)
_cod_data_source_file c3dt52131a.txt
_cod_data_source_block ic15773
_cod_depositor_comments
;
The following automatic conversions were performed:

'_symmetry_cell_setting' value 'Orthorhombic' changed to
'orthorhombic' according to
/usr/data/users/saulius/automatic-downloads/current/RSC/lib/dictionaries/cif_core.dic
dictionary named 'cif_core.dic' version 2.4.2 from 2011-04-26.

Automatic conversion script
Id: cif_fix_values 2281 2013-09-26 08:29:07Z andrius 

The following automatic conversions were performed:

'_exptl_crystal_density_meas' value 'not_measured' was changed to '?'
- the value is perceived as not measured.

Automatic conversion script
Id: cif_fix_values 3008 2015-01-20 13:52:24Z robertas 
;
_cod_original_sg_symbol_H-M Pccn
_cod_database_code 7029049

loop_
_symmetry_equiv_pos_as_xyz
'x, y, z'
'-x+1/2, -y+1/2, z'
'-x, y+1/2, -z+1/2'
'x+1/2, -y, -z+1/2'
'-x, -y, -z'
'x-1/2, y-1/2, -z'
'x, -y-1/2, z-1/2'
'-x-1/2, y, z-1/2'

loop_
_atom_site_label
_atom_site_type_symbol
_atom_site_fract_x
_atom_site_fract_y
_atom_site_fract_z
_atom_site_U_iso_or_equiv
_atom_site_adp_type
_atom_site_occupancy
_atom_site_symmetry_multiplicity
_atom_site_calc_flag
_atom_site_refinement_flags
Br1 Br 0.545744(15) 0.60057(2) 0.101588(17) 0.03687(12) Uani 1 1 d .
O1 O 0.68560(11) 0.71869(14) 0.07863(10) 0.0340(5) Uani 1 1 d .
H1 H 0.6462 0.6923 0.0835 0.051 Uiso 1 1 d R
N1 N 0.69483(12) 0.72823(15) 0.36430(12) 0.0256(5) Uani 1 1 d .
C1 C 0.7500 0.7500 0.4086(2) 0.0286(8) Uani 1 2 d S
H1A H 0.7500 0.7500 0.4639 0.034 Uiso 1 2 calc SR
C2 C 0.71508(14) 0.73554(18) 0.28640(14) 0.0235(5) Uani 1 1 d .
C3 C 0.67827(14) 0.71812(17) 0.21829(14) 0.0238(5) Uani 1 1 d .
H3 H 0.6306 0.6969 0.2187 0.029 Uiso 1 1 calc R
C4 C 0.71464(14) 0.73333(17) 0.14988(14) 0.0241(6) Uani 1 1 d .
C5 C 0.62459(14) 0.70690(19) 0.39285(14) 0.0266(6) Uani 1 1 d .
C6 C 0.61017(16) 0.6194(2) 0.41209(18) 0.0355(7) Uani 1 1 d .
C7 C 0.54200(16) 0.6012(2) 0.43964(19) 0.0395(7) Uani 1 1 d .
H7 H 0.5299 0.5417 0.4525 0.047 Uiso 1 1 calc R
C8 C 0.49130(15) 0.6673(2) 0.44883(17) 0.0343(7) Uani 1 1 d .
C9 C 0.50889(16) 0.7532(2) 0.42868(16) 0.0346(7) Uani 1 1 d .
H9 H 0.4742 0.7987 0.4343 0.042 Uiso 1 1 calc R
C10 C 0.57577(17) 0.7751(2) 0.40042(15) 0.0317(6) Uani 1 1 d .
C11 C 0.6651(2) 0.5475(2) 0.4031(2) 0.0583(11) Uani 1 1 d .
H11A H 0.6919 0.5570 0.3550 0.087 Uiso 1 1 calc R
H11B H 0.6414 0.4895 0.4011 0.087 Uiso 1 1 calc R
H11C H 0.6979 0.5491 0.4475 0.087 Uiso 1 1 calc R
C12 C 0.41753(16) 0.6461(3) 0.4791(2) 0.0462(8) Uani 1 1 d .
H12A H 0.4158 0.6573 0.5352 0.069 Uiso 1 1 calc R
H12B H 0.4066 0.5834 0.4689 0.069 Uiso 1 1 calc R
H12C H 0.3824 0.6838 0.4527 0.069 Uiso 1 1 calc R
C13 C 0.5943(2) 0.8698(2) 0.3815(2) 0.0471(8) Uani 1 1 d .
H13A H 0.6261 0.8935 0.4218 0.071 Uiso 1 1 calc R
H13B H 0.5507 0.9055 0.3795 0.071 Uiso 1 1 calc R
H13C H 0.6184 0.8722 0.3310 0.071 Uiso 1 1 calc R
O2 O 0.79074(11) 0.32042(13) 0.52555(10) 0.0321(5) Uani 1 1 d .
H2 H 0.8234 0.3584 0.5236 0.048 Uiso 1 1 d R
N2 N 0.78273(11) 0.30978(14) 0.24088(12) 0.0223(5) Uani 1 1 d .
C14 C 0.7500 0.2500 0.1957(2) 0.0227(7) Uani 1 2 d S
H14 H 0.7500 0.2500 0.1404 0.027 Uiso 1 2 calc SR
C15 C 0.77065(13) 0.28788(17) 0.31833(14) 0.0226(5) Uani 1 1 d .
C16 C 0.79335(14) 0.32848(18) 0.38662(14) 0.0252(6) Uani 1 1 d .
H16 H 0.8220 0.3805 0.3863 0.030 Uiso 1 1 calc R
C17 C 0.77173(14) 0.28862(18) 0.45498(15) 0.0257(6) Uani 1 1 d .
C18 C 0.82572(14) 0.38437(17) 0.21652(14) 0.0238(6) Uani 1 1 d .
C19 C 0.79203(15) 0.46040(18) 0.18907(16) 0.0293(6) Uani 1 1 d .
C20 C 0.83583(17) 0.53156(19) 0.17003(18) 0.0365(7) Uani 1 1 d .
H20 H 0.8150 0.5837 0.1487 0.044 Uiso 1 1 calc R
C21 C 0.90904(17) 0.5290(2) 0.18114(18) 0.0381(7) Uani 1 1 d .
C22 C 0.93936(15) 0.4521(2) 0.20950(17) 0.0346(7) Uani 1 1 d .
H22 H 0.9894 0.4502 0.2176 0.041 Uiso 1 1 calc R
C23 C 0.89896(15) 0.37720(19) 0.22661(15) 0.0275(6) Uani 1 1 d .
C24 C 0.71245(17) 0.4663(2) 0.18048(19) 0.0405(7) Uani 1 1 d .
H24A H 0.6967 0.4254 0.1396 0.061 Uiso 1 1 calc R
H24B H 0.6991 0.5272 0.1665 0.061 Uiso 1 1 calc R
H24C H 0.6897 0.4502 0.2298 0.061 Uiso 1 1 calc R
C25 C 0.9549(2) 0.6089(2) 0.1634(3) 0.0552(10) Uani 1 1 d .
H25A H 0.9552 0.6490 0.2083 0.083 Uiso 1 1 calc R
H25B H 0.9356 0.6402 0.1181 0.083 Uiso 1 1 calc R
H25C H 1.0037 0.5894 0.1522 0.083 Uiso 1 1 calc R
C26 C 0.93327(15) 0.2924(2) 0.25386(18) 0.0350(7) Uani 1 1 d .
H26A H 0.9261 0.2859 0.3100 0.052 Uiso 1 1 calc R
H26B H 0.9844 0.2942 0.2425 0.052 Uiso 1 1 calc R
H26C H 0.9116 0.2418 0.2268 0.052 Uiso 1 1 calc R
O3 O 0.89753(11) 0.43139(14) 0.50256(13) 0.0412(5) Uani 1 1 d .
H3A H 0.9088 0.4748 0.5309 0.062 Uiso 1 1 d R
H3B H 0.9340 0.4179 0.4769 0.062 Uiso 1 1 d R

loop_
_atom_site_aniso_label
_atom_site_aniso_U_11
_atom_site_aniso_U_22
_atom_site_aniso_U_33
_atom_site_aniso_U_23
_atom_site_aniso_U_13
_atom_site_aniso_U_12
Br1 0.02919(17) 0.0462(2) 0.03526(18) -0.01036(13) -0.00236(12) -0.00005(13)
O1 0.0308(11) 0.0550(14) 0.0163(9) -0.0029(8) -0.0026(8) -0.0100(10)
N1 0.0233(12) 0.0353(13) 0.0182(11) 0.0004(9) 0.0007(9) -0.0073(10)
C1 0.032(2) 0.036(2) 0.0175(17) 0.000 0.000 -0.0056(17)
C2 0.0264(13) 0.0279(14) 0.0160(12) -0.0007(10) 0.0019(10) -0.0043(11)
C3 0.0222(13) 0.0279(14) 0.0213(12) -0.0013(10) -0.0002(10) -0.0041(11)
C4 0.0272(14) 0.0281(14) 0.0169(12) -0.0010(10) -0.0024(10) -0.0013(11)
C5 0.0248(13) 0.0396(16) 0.0154(12) -0.0020(11) 0.0024(10) -0.0065(12)
C6 0.0317(16) 0.0392(18) 0.0355(16) 0.0020(13) 0.0102(13) -0.0026(13)
C7 0.0360(17) 0.0407(18) 0.0418(18) 0.0059(14) 0.0127(14) -0.0079(14)
C8 0.0263(15) 0.0490(19) 0.0276(14) -0.0007(13) 0.0043(12) -0.0047(13)
C9 0.0317(16) 0.0465(18) 0.0257(14) -0.0028(13) 0.0027(12) 0.0066(14)
C10 0.0364(16) 0.0375(17) 0.0211(13) -0.0024(12) -0.0008(11) -0.0037(13)
C11 0.050(2) 0.043(2) 0.082(3) 0.0138(19) 0.033(2) 0.0051(17)
C12 0.0277(17) 0.066(2) 0.0450(19) 0.0028(17) 0.0113(14) -0.0056(16)
C13 0.054(2) 0.0364(18) 0.051(2) -0.0012(15) 0.0121(16) -0.0001(16)
O2 0.0387(11) 0.0390(11) 0.0187(9) -0.0038(8) -0.0007(8) -0.0157(9)
N2 0.0246(11) 0.0250(11) 0.0174(10) 0.0019(9) 0.0006(8) -0.0032(9)
C14 0.0235(18) 0.0266(19) 0.0181(17) 0.000 0.000 0.0011(15)
C15 0.0234(13) 0.0263(14) 0.0180(12) 0.0019(10) 0.0010(10) -0.0014(10)
C16 0.0281(14) 0.0255(14) 0.0218(13) -0.0002(10) 0.0002(10) -0.0060(11)
C17 0.0256(14) 0.0312(15) 0.0202(12) -0.0021(11) -0.0005(10) -0.0036(11)
C18 0.0282(14) 0.0252(14) 0.0181(12) -0.0007(10) 0.0029(10) -0.0050(11)
C19 0.0325(15) 0.0287(15) 0.0266(14) -0.0038(11) -0.0010(12) 0.0001(12)
C20 0.0480(19) 0.0242(15) 0.0374(17) 0.0017(13) 0.0010(14) -0.0013(13)
C21 0.0470(19) 0.0316(17) 0.0358(16) -0.0006(13) 0.0108(14) -0.0122(14)
C22 0.0272(15) 0.0424(18) 0.0342(16) -0.0016(13) 0.0046(12) -0.0105(13)
C23 0.0271(14) 0.0339(16) 0.0215(13) -0.0012(11) 0.0012(11) -0.0028(12)
C24 0.0373(17) 0.0357(17) 0.0484(19) -0.0044(14) -0.0067(14) 0.0043(14)
C25 0.061(2) 0.039(2) 0.065(2) 0.0002(17) 0.0171(19) -0.0200(18)
C26 0.0282(15) 0.0387(17) 0.0380(16) 0.0041(14) 0.0001(12) 0.0028(13)
O3 0.0349(12) 0.0429(13) 0.0459(13) -0.0121(10) 0.0103(10) -0.0114(10)

loop_
_atom_type_symbol
_atom_type_description
_atom_type_scat_dispersion_real
_atom_type_scat_dispersion_imag
_atom_type_scat_source
C C 0.0033 0.0016 'International Tables Vol C Tables 4.2.6.8 and 6.1.1.4'
H H 0.0000 0.0000 'International Tables Vol C Tables 4.2.6.8 and 6.1.1.4'
N N 0.0061 0.0033 'International Tables Vol C Tables 4.2.6.8 and 6.1.1.4'
O O 0.0106 0.0060 'International Tables Vol C Tables 4.2.6.8 and 6.1.1.4'
Br Br -0.2901 2.4595 'International Tables Vol C Tables 4.2.6.8 and 6.1.1.4'

loop_
_geom_angle_atom_site_label_1
_geom_angle_atom_site_label_2
_geom_angle_atom_site_label_3
_geom_angle
_geom_angle_site_symmetry_1
_geom_angle_site_symmetry_3
C4 O1 H1 109.7 . .
C1 N1 C2 108.6(2) . .
C1 N1 C5 124.9(2) . .
C2 N1 C5 126.3(2) . .
N1 C1 N1 109.8(3) . 2_665
N1 C1 H1A 125.1 . .
N1 C1 H1A 125.1 2_665 .
C2 C2 C3 122.20(15) 2_665 .
C2 C2 N1 106.43(14) 2_665 .
C3 C2 N1 131.4(2) . .
C4 C3 C2 116.3(2) . .
C4 C3 H3 121.8 . .
C2 C3 H3 121.8 . .
O1 C4 C3 123.0(2) . .
O1 C4 C4 115.61(14) . 2_665
C3 C4 C4 121.42(15) . 2_665
C10 C5 C6 123.6(3) . .
C10 C5 N1 118.2(3) . .
C6 C5 N1 118.1(3) . .
C5 C6 C7 116.7(3) . .
C5 C6 C11 121.7(3) . .
C7 C6 C11 121.6(3) . .
C8 C7 C6 121.9(3) . .
C8 C7 H7 119.0 . .
C6 C7 H7 119.0 . .
C9 C8 C7 118.7(3) . .
C9 C8 C12 120.2(3) . .
C7 C8 C12 121.1(3) . .
C8 C9 C10 121.9(3) . .
C8 C9 H9 119.1 . .
C10 C9 H9 119.1 . .
C5 C10 C9 117.2(3) . .
C5 C10 C13 122.0(3) . .
C9 C10 C13 120.7(3) . .
C6 C11 H11A 109.5 . .
C6 C11 H11B 109.5 . .
H11A C11 H11B 109.5 . .
C6 C11 H11C 109.5 . .
H11A C11 H11C 109.5 . .
H11B C11 H11C 109.5 . .
C8 C12 H12A 109.5 . .
C8 C12 H12B 109.5 . .
H12A C12 H12B 109.5 . .
C8 C12 H12C 109.5 . .
H12A C12 H12C 109.5 . .
H12B C12 H12C 109.5 . .
C10 C13 H13A 109.5 . .
C10 C13 H13B 109.5 . .
H13A C13 H13B 109.5 . .
C10 C13 H13C 109.5 . .
H13A C13 H13C 109.5 . .
H13B C13 H13C 109.5 . .
C17 O2 H2 113.4 . .
C14 N2 C15 108.8(2) . .
C14 N2 C18 127.6(2) . .
C15 N2 C18 123.6(2) . .
N2 C14 N2 108.9(3) . 2_655
N2 C14 H14 125.5 . .
N2 C14 H14 125.5 2_655 .
C15 C15 C16 122.37(15) 2_655 .
C15 C15 N2 106.70(14) 2_655 .
C16 C15 N2 130.9(2) . .
C17 C16 C15 116.0(2) . .
C17 C16 H16 122.0 . .
C15 C16 H16 122.0 . .
O2 C17 C16 122.2(2) . .
O2 C17 C17 116.16(14) . 2_655
C16 C17 C17 121.61(15) . 2_655
C23 C18 C19 123.8(2) . .
C23 C18 N2 117.1(2) . .
C19 C18 N2 119.0(2) . .
C20 C19 C18 116.5(3) . .
C20 C19 C24 121.3(3) . .
C18 C19 C24 122.3(3) . .
C21 C20 C19 122.1(3) . .
C21 C20 H20 118.9 . .
C19 C20 H20 118.9 . .
C22 C21 C20 118.7(3) . .
C22 C21 C25 120.3(3) . .
C20 C21 C25 120.9(3) . .
C21 C22 C23 122.0(3) . .
C21 C22 H22 119.0 . .
C23 C22 H22 119.0 . .
C22 C23 C18 116.8(3) . .
C22 C23 C26 121.3(3) . .
C18 C23 C26 121.9(2) . .
C19 C24 H24A 109.5 . .
C19 C24 H24B 109.5 . .
H24A C24 H24B 109.5 . .
C19 C24 H24C 109.5 . .
H24A C24 H24C 109.5 . .
H24B C24 H24C 109.5 . .
C21 C25 H25A 109.5 . .
C21 C25 H25B 109.5 . .
H25A C25 H25B 109.5 . .
C21 C25 H25C 109.5 . .
H25A C25 H25C 109.5 . .
H25B C25 H25C 109.5 . .
C23 C26 H26A 109.5 . .
C23 C26 H26B 109.5 . .
H26A C26 H26B 109.5 . .
C23 C26 H26C 109.5 . .
H26A C26 H26C 109.5 . .
H26B C26 H26C 109.5 . .
H3A O3 H3B 106.7 . .

loop_
_geom_bond_atom_site_label_1
_geom_bond_atom_site_label_2
_geom_bond_distance
_geom_bond_site_symmetry_2
O1 C4 1.359(3) .
O1 H1 0.8434 .
N1 C1 1.327(3) .
N1 C2 1.397(3) .
N1 C5 1.442(3) .
C1 N1 1.327(3) 2_665
C1 H1A 0.9500 .
C2 C2 1.380(5) 2_665
C2 C3 1.385(3) .
C3 C4 1.379(4) .
C3 H3 0.9500 .
C4 C4 1.418(5) 2_665
C5 C10 1.381(4) .
C5 C6 1.383(4) .
C6 C7 1.391(4) .
C6 C11 1.502(5) .
C7 C8 1.385(4) .
C7 H7 0.9500 .
C8 C9 1.378(4) .
C8 C12 1.513(4) .
C9 C10 1.385(4) .
C9 H9 0.9500 .
C10 C13 1.502(4) .
C11 H11A 0.9800 .
C11 H11B 0.9800 .
C11 H11C 0.9800 .
C12 H12A 0.9800 .
C12 H12B 0.9800 .
C12 H12C 0.9800 .
C13 H13A 0.9800 .
C13 H13B 0.9800 .
C13 H13C 0.9800 .
O2 C17 1.352(3) .
O2 H2 0.8373 .
N2 C14 1.338(3) .
N2 C15 1.391(3) .
N2 C18 1.444(3) .
C14 N2 1.338(3) 2_655
C14 H14 0.9500 .
C15 C15 1.378(5) 2_655
C15 C16 1.390(3) .
C16 C17 1.381(4) .
C16 H16 0.9500 .
C17 C17 1.419(5) 2_655
C18 C23 1.389(4) .
C18 C19 1.389(4) .
C19 C20 1.389(4) .
C19 C24 1.503(4) .
C20 C21 1.387(5) .
C20 H20 0.9500 .
C21 C22 1.379(4) .
C21 C25 1.509(4) .
C22 C23 1.389(4) .
C22 H22 0.9500 .
C23 C26 1.504(4) .
C24 H24A 0.9800 .
C24 H24B 0.9800 .
C24 H24C 0.9800 .
C25 H25A 0.9800 .
C25 H25B 0.9800 .
C25 H25C 0.9800 .
C26 H26A 0.9800 .
C26 H26B 0.9800 .
C26 H26C 0.9800 .
O3 H3A 0.8417 .
O3 H3B 0.8392 .

loop_
_geom_hbond_atom_site_label_D
_geom_hbond_atom_site_label_H
_geom_hbond_atom_site_label_A
_geom_hbond_distance_DH
_geom_hbond_distance_HA
_geom_hbond_distance_DA
_geom_hbond_angle_DHA
_geom_hbond_site_symmetry_A
O1 H1 Br1 0.84 2.36 3.193(2) 171.9 .
O2 H2 O3 0.84 1.81 2.637(3) 169.7 .
O3 H3A Br1 0.84 2.40 3.242(2) 172.7 8_756
O3 H3B Br1 0.84 2.51 3.342(2) 172.4 4_565
